data_7205752
loop_
_publ_author_name
'Yu, Kai'
'Chen, Wei-Lin'
'Zhou, Bai-Bin'
'Li, Yang-Guang'
'Yu, Yang'
'Su, Zhan-Hua'
'Gao, Song'
'Chen, Ying'

_publ_section_title
;
 New extended poly(oxomolybdophosphates) based on strontium(ii) linkers
;
_journal_issue 10
_journal_name_full CrystEngComm
_journal_page_first 3417
_journal_paper_doi 10.1039/c0ce00727g
_journal_volume 13
_journal_year 2011
_chemical_formula_sum 'C20 H54 Cd2 Mo12 N4 O73 P8 Sr2'
_chemical_formula_weight 3317.75
_chemical_name_systematic
;
?
;
_space_group_IT_number 2
_symmetry_cell_setting triclinic
_symmetry_space_group_name_Hall '-P 1'
_symmetry_space_group_name_H-M 'P -1'
_atom_sites_solution_hydrogens geom
_atom_sites_solution_primary direct
_atom_sites_solution_secondary difmap
_audit_creation_method SHELXL-97
_cell_angle_alpha 106.9460(10)
_cell_angle_beta 107.2020(10)
_cell_angle_gamma 108.7600(10)
_cell_formula_units_Z 1
_cell_length_a 11.9135(7)
_cell_length_b 13.5243(8)
_cell_length_c 14.2240(14)
_cell_measurement_temperature 293(2)
_cell_volume 1874.1(2)
_computing_cell_refinement 'Bruker SMART'
_computing_data_collection 'Bruker SMART'
_computing_data_reduction 'Bruker SMART'
_computing_molecular_graphics 'Bruker SHELXTL'
_computing_publication_material 'Bruker SHELXTL'
_computing_structure_refinement 'SHELXL-97 (Sheldrick, 1997)'
_computing_structure_solution 'SHELXS-97 (Sheldrick, 1990)'
_diffrn_ambient_temperature 293(2)
_diffrn_measured_fraction_theta_full 0.950
_diffrn_measured_fraction_theta_max 0.950
_diffrn_measurement_device_type 'CCD area detector'
_diffrn_measurement_method 'phi and omega scans'
_diffrn_radiation_monochromator graphite
_diffrn_radiation_source 'fine-focus sealed tube'
_diffrn_radiation_type MoK\a
_diffrn_radiation_wavelength 0.71073
_diffrn_reflns_av_R_equivalents 0.0120
_diffrn_reflns_av_sigmaI/netI 0.0170
_diffrn_reflns_limit_h_max 14
_diffrn_reflns_limit_h_min -14
_diffrn_reflns_limit_k_max 16
_diffrn_reflns_limit_k_min -16
_diffrn_reflns_limit_l_max 16
_diffrn_reflns_limit_l_min -16
_diffrn_reflns_number 12081
_diffrn_reflns_theta_full 25.00
_diffrn_reflns_theta_max 25.00
_diffrn_reflns_theta_min 2.52
_exptl_absorpt_coefficient_mu 4.202
_exptl_absorpt_correction_T_max 0.5023
_exptl_absorpt_correction_T_min 0.4197
_exptl_absorpt_correction_type multi-scan
_exptl_crystal_colour orange
_exptl_crystal_density_diffrn 2.940
_exptl_crystal_density_method 'not measured'
_exptl_crystal_description block
_exptl_crystal_F_000 1582
_exptl_crystal_size_max 0.25
_exptl_crystal_size_mid 0.23
_exptl_crystal_size_min 0.19
_refine_diff_density_max 2.163
_refine_diff_density_min -0.742
_refine_diff_density_rms 0.120
_refine_ls_extinction_method none
_refine_ls_goodness_of_fit_ref 1.042
_refine_ls_hydrogen_treatment constr
_refine_ls_matrix_type full
_refine_ls_number_parameters 559
_refine_ls_number_reflns 6271
_refine_ls_number_restraints 18
_refine_ls_restrained_S_all 1.050
_refine_ls_R_factor_all 0.0257
_refine_ls_R_factor_gt 0.0242
_refine_ls_shift/su_max 0.002
_refine_ls_shift/su_mean 0.000
_refine_ls_structure_factor_coef Fsqd
_refine_ls_weighting_details 'calc w=1/[\s^2^(Fo^2^)+(0.0309P)^2^+10.2057P] where P=(Fo^2^+2Fc^2^)/3'
_refine_ls_weighting_scheme calc
_refine_ls_wR_factor_gt 0.0651
_refine_ls_wR_factor_ref 0.0660
_reflns_number_gt 5965
_reflns_number_total 6271
_reflns_threshold_expression >2sigma(I)
_cod_data_source_file c0ce00727g.txt
_cod_data_source_block yuk9091_0m
_cod_depositor_comments
;
The following automatic conversions were performed:
'_symmetry_cell_setting' value 'Triclinic' changed to 'triclinic'
according to '/home/saulius/struct/CIF-dictionaries/cif_core.dic'
dictionary named 'cif_core.dic' version 2.4.1 from 2010-06-29.

Automatic conversion script
Id: cif_fix_enum 1555 2011-01-17 13:19:09Z saulius 
;
_cod_database_code 7205752

loop_
_symmetry_equiv_pos_as_xyz
'x, y, z'
'-x, -y, -z'

loop_
_atom_site_label
_atom_site_type_symbol
_atom_site_fract_x
_atom_site_fract_y
_atom_site_fract_z
_atom_site_U_iso_or_equiv
_atom_site_adp_type
_atom_site_occupancy
_atom_site_symmetry_multiplicity
_atom_site_calc_flag
_atom_site_refinement_flags
_atom_site_disorder_assembly
_atom_site_disorder_group
Mo1 Mo 0.21509(4) 0.37822(3) 0.89530(3) 0.01521(9) Uani 1 1 d . . .
Mo2 Mo 0.33645(4) 0.60399(3) 0.98263(3) 0.01493(9) Uani 1 1 d . . .
Mo3 Mo 0.26385(4) 0.65747(3) 1.30110(3) 0.01606(9) Uani 1 1 d . . .
Mo4 Mo -0.14921(4) 0.24150(3) 1.06805(3) 0.01526(9) Uani 1 1 d . . .
Mo5 Mo 0.10367(4) 0.35060(3) 1.18397(3) 0.01517(9) Uani 1 1 d . . .
Mo6 Mo 0.13283(4) 0.77410(3) 1.26358(3) 0.01709(10) Uani 1 1 d . . .
Sr1 Sr 0.32311(4) 0.51861(5) 0.68349(4) 0.02508(12) Uani 1 1 d . . .
Cd1 Cd 0.0000 0.5000 1.0000 0.01498(10) Uani 1 2 d S . .
Cd2 Cd 0.0000 0.5000 0.5000 0.01999(11) Uani 1 2 d S . .
P1 P 0.28971(12) 0.50721(11) 0.44871(10) 0.0189(3) Uani 1 1 d . . .
P2 P 0.40123(11) 0.78607(11) 0.87204(10) 0.0189(3) Uani 1 1 d . . .
P3 P 0.05489(11) 0.48565(10) 0.74499(9) 0.0129(2) Uani 1 1 d . . .
P4 P 0.07507(14) 0.18006(12) 0.64191(10) 0.0242(3) Uani 1 1 d . . .
O1 O 0.1886(3) 0.4961(3) 0.9933(2) 0.0156(6) Uani 1 1 d . . .
O2 O 0.1482(3) 0.6485(3) 1.1640(2) 0.0164(6) Uani 1 1 d . . .
O3 O 0.2543(3) 0.4996(3) 1.2016(3) 0.0183(7) Uani 1 1 d . . .
O4 O -0.0102(3) 0.3570(3) 1.0557(2) 0.0163(6) Uani 1 1 d . . .
O5 O 0.3254(3) 0.4870(3) 0.8578(3) 0.0189(7) Uani 1 1 d . . .
O6 O 0.4412(3) 0.7232(3) 0.9401(3) 0.0245(7) Uani 1 1 d . . .
O7 O 0.0494(3) 0.3810(3) 0.7704(2) 0.0152(6) Uani 1 1 d . . .
O8 O 0.1658(3) 0.5967(3) 0.8450(2) 0.0155(6) Uani 1 1 d . . .
O9 O 0.2841(3) 0.7338(3) 1.0506(2) 0.0170(6) Uani 1 1 d . . .
O10 O -0.0765(3) 0.4910(3) 0.7271(2) 0.0163(6) Uani 1 1 d . . .
O11 O 0.2112(3) 0.7521(3) 1.3913(3) 0.0214(7) Uani 1 1 d . . .
O12 O -0.0384(3) 0.2690(3) 1.2131(3) 0.0196(7) Uani 1 1 d . . .
O13 O 0.0323(3) 0.2568(3) 0.8719(3) 0.0188(7) Uani 1 1 d . . .
O14 O 0.3338(3) 0.6174(3) 0.4291(3) 0.0224(7) Uani 1 1 d . . .
O15 O 0.0838(3) 0.4692(3) 0.6461(2) 0.0195(7) Uani 1 1 d . . .
O16 O 0.0786(5) 0.2522(4) 0.5724(3) 0.0404(10) Uani 1 1 d . . .
H16A H 0.0797 0.3136 0.6056 0.061 Uiso 1 1 calc R . .
O17 O 0.2276(3) 0.3994(3) 0.3404(3) 0.0232(7) Uani 1 1 d . . .
O18 O -0.1656(3) 0.1161(3) 0.9836(3) 0.0271(8) Uani 1 1 d . . .
O19 O 0.3131(3) 0.3489(3) 0.9832(3) 0.0267(8) Uani 1 1 d . . .
O20 O 0.1905(3) 0.2535(3) 0.7547(3) 0.0253(8) Uani 1 1 d . . .
O21 O 0.3045(3) 0.8283(3) 0.8982(3) 0.0223(7) Uani 1 1 d . . .
O22 O 0.4643(3) 0.6319(3) 1.0930(3) 0.0249(8) Uani 1 1 d . . .
O23 O 0.5335(3) 0.8955(3) 0.9136(3) 0.0278(8) Uani 1 1 d . . .
H23A H 0.5486 0.9599 0.9603 0.033 Uiso 1 1 d R . .
O24 O 0.4126(3) 0.7456(3) 1.3196(3) 0.0283(8) Uani 1 1 d . . .
O25 O -0.0564(4) 0.1412(3) 0.6481(3) 0.0291(8) Uani 1 1 d . . .
O26 O 0.3507(3) 0.7137(3) 0.7516(3) 0.0269(8) Uani 1 1 d . . .
O27 O 0.4128(3) 0.5102(3) 0.5287(3) 0.0266(8) Uani 1 1 d . . .
O28 O 0.0945(4) 0.0787(3) 0.5815(3) 0.0319(8) Uani 1 1 d . . .
O29 O 0.1472(3) 0.2517(3) 1.1246(3) 0.0269(8) Uani 1 1 d . . .
O30 O 0.1993(4) 0.5052(3) 0.5050(3) 0.0298(8) Uani 1 1 d . . .
O31 O 0.2474(4) 0.8914(3) 1.2721(3) 0.0307(8) Uani 1 1 d . . .
N1 N 1.2589(6) 1.0528(6) 0.8744(6) 0.0617(18) Uani 1 1 d . . .
H1A H 1.3432 1.0830 0.9068 0.074 Uiso 1 1 calc R . .
N2 N 0.5821(6) 0.7942(6) 0.6021(5) 0.0614(17) Uani 1 1 d . . .
H2A H 0.4980 0.7573 0.5669 0.074 Uiso 1 1 calc R . .
C1 C 0.8479(5) 0.9028(5) 0.7119(4) 0.0287(12) Uani 1 1 d . . .
C2 C 0.9937(5) 0.9575(5) 0.7705(4) 0.0293(12) Uani 1 1 d . . .
C3 C 1.0595(6) 1.0370(5) 0.8791(5) 0.0393(14) Uani 1 1 d . . .
H3 H 1.0129 1.0586 0.9164 0.047 Uiso 1 1 calc R . .
C4 C 1.0655(6) 0.9285(6) 0.7156(5) 0.0401(14) Uani 1 1 d . . .
H4 H 1.0236 0.8766 0.6425 0.048 Uiso 1 1 calc R . .
C5 C 1.1990(7) 0.9778(7) 0.7711(7) 0.059(2) Uani 1 1 d . . .
H5 H 1.2483 0.9583 0.7356 0.071 Uiso 1 1 calc R . .
C6 C 1.1944(7) 1.0838(6) 0.9311(6) 0.0503(18) Uani 1 1 d . . .
H6 H 1.2398 1.1360 1.0041 0.060 Uiso 1 1 calc R . .
C7 C 0.7681(6) 0.8930(5) 0.7663(5) 0.0364(13) Uani 1 1 d . . .
H7 H 0.8059 0.9245 0.8420 0.044 Uiso 1 1 calc R . .
C8 C 0.7871(6) 0.8614(7) 0.6008(5) 0.057(2) Uani 1 1 d . . .
H8 H 0.8374 0.8717 0.5623 0.069 Uiso 1 1 calc R . .
C9 C 0.6534(7) 0.8053(9) 0.5464(6) 0.079(3) Uani 1 1 d . . .
H9 H 0.6126 0.7752 0.4709 0.095 Uiso 1 1 calc R . .
C10 C 0.6351(7) 0.8376(7) 0.7096(6) 0.0505(18) Uani 1 1 d . . .
H10 H 0.5819 0.8303 0.7461 0.061 Uiso 1 1 calc R . .
O1W O 0.4984(4) 0.0440(4) 0.8332(4) 0.0471(11) Uani 1 1 d . . .
H1WA H 0.5797 0.0799 0.8762 0.057 Uiso 1 1 d R . .
H1WB H 0.4557 -0.0272 0.8162 0.057 Uiso 1 1 d R . .
O2W O 0.5000 1.0000 0.5000 0.141(5) Uani 1 2 d SU . .
H2WA H 0.5415 0.9672 0.5275 0.170 Uiso 0.50 1 d PR . .
H2WB H 0.4926 0.9986 0.4383 0.170 Uiso 0.50 1 d PR . .
O3W O 0.3721(11) 0.8741(11) 0.6166(9) 0.078(3) Uani 0.50 1 d PU . .
H3WA H 0.4492 0.8888 0.6577 0.094 Uiso 0.50 1 d PR . .
H3WB H 0.3590 0.9239 0.5957 0.094 Uiso 0.50 1 d PR . .
O4W O 0.312(3) 0.026(3) 0.597(2) 0.229(13) Uani 0.50 1 d PU . .
H4WA H 0.3498 0.0081 0.5569 0.274 Uiso 0.50 1 d PR . .
H4WB H 0.2989 0.0855 0.6049 0.274 Uiso 0.50 1 d PR . .
O5W O -0.1098(4) 0.3081(3) 0.3838(3) 0.0357(9) Uani 1 1 d . . .
H5C H -0.0778 0.2961 0.3379 0.043 Uiso 1 1 d R . .
H5D H -0.1928 0.2689 0.3496 0.043 Uiso 1 1 d R . .
O6W O 0.5591(4) 0.6199(5) 0.7921(4) 0.0576(13) Uani 1 1 d . . .
H6C H 0.5845 0.6664 0.8575 0.069 Uiso 1 1 d R . .
H6D H 0.6247 0.6108 0.7867 0.069 Uiso 1 1 d R . .
O7W O 0.3887(7) 0.3615(5) 0.6870(5) 0.0803(18) Uani 1 1 d . . .

loop_
_atom_site_aniso_label
_atom_site_aniso_U_11
_atom_site_aniso_U_22
_atom_site_aniso_U_33
_atom_site_aniso_U_23
_atom_site_aniso_U_13
_atom_site_aniso_U_12
Mo1 0.0179(2) 0.0196(2) 0.01379(19) 0.00846(16) 0.00884(15) 0.01167(16)
Mo2 0.01407(19) 0.0202(2) 0.01338(19) 0.00880(16) 0.00751(15) 0.00799(16)
Mo3 0.0148(2) 0.0200(2) 0.01334(19) 0.00752(16) 0.00643(15) 0.00703(16)
Mo4 0.0167(2) 0.01623(19) 0.01589(19) 0.00854(16) 0.00881(15) 0.00760(16)
Mo5 0.0165(2) 0.0200(2) 0.01517(19) 0.01008(16) 0.00910(15) 0.01084(16)
Mo6 0.0187(2) 0.0165(2) 0.01539(19) 0.00558(16) 0.00789(15) 0.00774(16)
Sr1 0.0163(2) 0.0419(3) 0.0177(2) 0.0160(2) 0.00653(18) 0.0117(2)
Cd1 0.0157(2) 0.0178(2) 0.0142(2) 0.00812(18) 0.00780(17) 0.00806(18)
Cd2 0.0198(2) 0.0308(3) 0.0158(2) 0.0135(2) 0.00880(19) 0.0144(2)
P1 0.0166(6) 0.0311(7) 0.0165(6) 0.0137(5) 0.0099(5) 0.0137(5)
P2 0.0155(6) 0.0227(6) 0.0187(6) 0.0110(5) 0.0089(5) 0.0054(5)
P3 0.0138(5) 0.0172(6) 0.0113(5) 0.0077(5) 0.0070(4) 0.0081(4)
P4 0.0321(7) 0.0259(7) 0.0190(6) 0.0074(5) 0.0136(5) 0.0177(6)
O1 0.0153(15) 0.0182(16) 0.0160(15) 0.0085(13) 0.0091(12) 0.0074(13)
O2 0.0196(16) 0.0190(16) 0.0152(15) 0.0078(13) 0.0103(13) 0.0109(13)
O3 0.0180(16) 0.0231(17) 0.0180(16) 0.0092(14) 0.0113(13) 0.0105(14)
O4 0.0165(16) 0.0183(16) 0.0165(16) 0.0088(13) 0.0090(13) 0.0077(13)
O5 0.0189(16) 0.0257(17) 0.0195(16) 0.0119(14) 0.0119(13) 0.0130(14)
O6 0.0199(17) 0.0312(19) 0.0315(19) 0.0200(16) 0.0150(15) 0.0121(15)
O7 0.0165(16) 0.0186(16) 0.0132(15) 0.0080(13) 0.0068(12) 0.0094(13)
O8 0.0154(16) 0.0180(16) 0.0153(15) 0.0079(13) 0.0076(12) 0.0082(13)
O9 0.0164(16) 0.0198(16) 0.0145(15) 0.0074(13) 0.0074(12) 0.0071(13)
O10 0.0136(15) 0.0199(16) 0.0168(16) 0.0084(13) 0.0069(12) 0.0083(13)
O11 0.0236(18) 0.0254(18) 0.0137(16) 0.0059(14) 0.0078(13) 0.0115(14)
O12 0.0201(17) 0.0241(17) 0.0212(17) 0.0147(14) 0.0108(13) 0.0110(14)
O13 0.0220(17) 0.0196(16) 0.0190(16) 0.0105(14) 0.0102(13) 0.0109(14)
O14 0.0195(17) 0.0278(18) 0.0181(16) 0.0116(15) 0.0060(13) 0.0089(14)
O15 0.0211(17) 0.0305(18) 0.0144(16) 0.0129(14) 0.0111(13) 0.0138(14)
O16 0.071(3) 0.050(3) 0.034(2) 0.027(2) 0.036(2) 0.047(2)
O17 0.0259(18) 0.0297(19) 0.0204(17) 0.0145(15) 0.0091(14) 0.0170(15)
O18 0.0278(19) 0.0224(18) 0.0289(19) 0.0082(16) 0.0127(15) 0.0109(15)
O19 0.0269(19) 0.0319(19) 0.0292(19) 0.0176(16) 0.0115(15) 0.0184(16)
O20 0.0284(19) 0.0285(19) 0.0217(18) 0.0056(15) 0.0133(15) 0.0180(16)
O21 0.0221(17) 0.0227(17) 0.0280(18) 0.0142(15) 0.0150(14) 0.0099(14)
O22 0.0201(17) 0.035(2) 0.0174(17) 0.0116(15) 0.0056(14) 0.0120(15)
O23 0.0205(18) 0.0247(18) 0.032(2) 0.0107(16) 0.0117(15) 0.0034(15)
O24 0.0184(18) 0.033(2) 0.0299(19) 0.0144(16) 0.0104(15) 0.0067(15)
O25 0.029(2) 0.0242(18) 0.0255(19) -0.0003(15) 0.0107(15) 0.0131(16)
O26 0.0245(18) 0.033(2) 0.0194(17) 0.0103(16) 0.0093(14) 0.0095(16)
O27 0.0224(18) 0.044(2) 0.0203(18) 0.0181(16) 0.0082(14) 0.0193(16)
O28 0.041(2) 0.031(2) 0.028(2) 0.0056(17) 0.0170(17) 0.0243(18)
O29 0.030(2) 0.032(2) 0.0286(19) 0.0140(16) 0.0165(16) 0.0200(16)
O30 0.0271(19) 0.048(2) 0.030(2) 0.0222(18) 0.0209(16) 0.0215(18)
O31 0.030(2) 0.0233(18) 0.034(2) 0.0123(16) 0.0125(16) 0.0084(16)
N1 0.031(3) 0.060(4) 0.075(5) 0.034(4) 0.000(3) 0.014(3)
N2 0.031(3) 0.089(5) 0.060(4) 0.039(4) 0.018(3) 0.018(3)
C1 0.035(3) 0.026(3) 0.028(3) 0.012(2) 0.014(2) 0.014(2)
C2 0.035(3) 0.026(3) 0.031(3) 0.016(2) 0.012(2) 0.015(2)
C3 0.044(4) 0.031(3) 0.034(3) 0.013(3) 0.007(3) 0.017(3)
C4 0.035(3) 0.045(4) 0.045(4) 0.022(3) 0.016(3) 0.022(3)
C5 0.041(4) 0.074(5) 0.080(6) 0.044(5) 0.029(4) 0.035(4)
C6 0.046(4) 0.038(4) 0.047(4) 0.017(3) 0.001(3) 0.016(3)
C7 0.051(4) 0.042(3) 0.032(3) 0.021(3) 0.024(3) 0.028(3)
C8 0.034(4) 0.091(6) 0.029(3) 0.015(4) 0.016(3) 0.015(4)
C9 0.040(4) 0.128(8) 0.031(4) 0.013(4) 0.011(3) 0.017(5)
C10 0.046(4) 0.079(5) 0.059(4) 0.048(4) 0.036(3) 0.036(4)
O1W 0.030(2) 0.038(2) 0.052(3) 0.021(2) 0.0044(19) 0.0004(18)
O2W 0.141(8) 0.135(8) 0.128(8) 0.048(6) 0.048(6) 0.055(6)
O3W 0.062(5) 0.108(6) 0.051(4) 0.009(4) 0.027(4) 0.043(4)
O4W 0.211(15) 0.252(16) 0.229(15) 0.096(10) 0.116(11) 0.097(10)
O5W 0.041(2) 0.033(2) 0.032(2) 0.0108(17) 0.0191(18) 0.0151(18)
O6W 0.033(2) 0.082(4) 0.050(3) 0.021(3) 0.015(2) 0.028(2)
O7W 0.102(5) 0.078(4) 0.057(3) 0.017(3) 0.056(3) 0.029(4)

loop_
_atom_type_symbol
_atom_type_description
_atom_type_scat_dispersion_real
_atom_type_scat_dispersion_imag
_atom_type_scat_source
C C 0.0033 0.0016 'International Tables Vol C Tables 4.2.6.8 and 6.1.1.4'
H H 0.0000 0.0000 'International Tables Vol C Tables 4.2.6.8 and 6.1.1.4'
N N 0.0061 0.0033 'International Tables Vol C Tables 4.2.6.8 and 6.1.1.4'
O O 0.0106 0.0060 'International Tables Vol C Tables 4.2.6.8 and 6.1.1.4'
P P 0.1023 0.0942 'International Tables Vol C Tables 4.2.6.8 and 6.1.1.4'
Sr Sr -1.5307 3.2498 'International Tables Vol C Tables 4.2.6.8 and 6.1.1.4'
Mo Mo -1.6832 0.6857 'International Tables Vol C Tables 4.2.6.8 and 6.1.1.4'
Cd Cd -0.8075 1.2024 'International Tables Vol C Tables 4.2.6.8 and 6.1.1.4'

loop_
_geom_angle_atom_site_label_1
_geom_angle_atom_site_label_2
_geom_angle_atom_site_label_3
_geom_angle
_geom_angle_site_symmetry_1
_geom_angle_site_symmetry_3
_geom_angle_publ_flag
O19 Mo1 O5 107.84(16) . . ?
O19 Mo1 O1 101.95(15) . . ?
O5 Mo1 O1 94.14(13) . . ?
O19 Mo1 O20 96.51(16) . . ?
O5 Mo1 O20 84.64(14) . . ?
O1 Mo1 O20 160.93(13) . . ?
O19 Mo1 O13 97.90(15) . . ?
O5 Mo1 O13 153.45(13) . . ?
O1 Mo1 O13 86.68(12) . . ?
O20 Mo1 O13 86.08(13) . . ?
O19 Mo1 O7 167.53(15) . . ?
O5 Mo1 O7 83.80(12) . . ?
O1 Mo1 O7 81.16(12) . . ?
O20 Mo1 O7 79.79(12) . . ?
O13 Mo1 O7 70.08(11) . . ?
O19 Mo1 Mo2 101.39(13) . . ?
O5 Mo1 Mo2 47.57(10) . . ?
O1 Mo1 Mo2 48.45(9) . . ?
O20 Mo1 Mo2 132.04(10) . . ?
O13 Mo1 Mo2 133.80(9) . . ?
O7 Mo1 Mo2 89.74(8) . . ?
O22 Mo2 O5 108.22(15) . . ?
O22 Mo2 O1 101.69(15) . . ?
O5 Mo2 O1 94.38(13) . . ?
O22 Mo2 O6 95.99(15) . . ?
O5 Mo2 O6 86.41(14) . . ?
O1 Mo2 O6 161.07(13) . . ?
O22 Mo2 O9 99.91(15) . . ?
O5 Mo2 O9 151.00(13) . . ?
O1 Mo2 O9 86.53(12) . . ?
O6 Mo2 O9 83.78(13) . . ?
O22 Mo2 O8 170.47(15) . . ?
O5 Mo2 O8 80.22(12) . . ?
O1 Mo2 O8 81.66(12) . . ?
O6 Mo2 O8 79.84(12) . . ?
O9 Mo2 O8 71.22(11) . . ?
O22 Mo2 Mo1 101.47(12) . . ?
O5 Mo2 Mo1 47.93(9) . . ?
O1 Mo2 Mo1 48.34(9) . . ?
O6 Mo2 Mo1 134.18(10) . . ?
O9 Mo2 Mo1 132.99(8) . . ?
O8 Mo2 Mo1 87.45(8) . . ?
O24 Mo3 O11 106.27(17) . . ?
O24 Mo3 O2 102.01(15) . . ?
O11 Mo3 O2 94.78(13) . . ?
O24 Mo3 O14 95.10(15) . 1_556 ?
O11 Mo3 O14 86.94(14) . 1_556 ?
O2 Mo3 O14 161.53(13) . 1_556 ?
O24 Mo3 O3 97.24(15) . . ?
O11 Mo3 O3 155.81(13) . . ?
O2 Mo3 O3 85.66(12) . . ?
O14 Mo3 O3 85.35(13) 1_556 . ?
O24 Mo3 O10 168.16(15) . 2_567 ?
O11 Mo3 O10 83.51(13) . 2_567 ?
O2 Mo3 O10 83.43(12) . 2_567 ?
O14 Mo3 O10 78.49(12) 1_556 2_567 ?
O3 Mo3 O10 72.49(12) . 2_567 ?
O24 Mo3 Mo6 101.40(13) . . ?
O11 Mo3 Mo6 47.74(10) . . ?
O2 Mo3 Mo6 48.56(9) . . ?
O14 Mo3 Mo6 134.44(10) 1_556 . ?
O3 Mo3 Mo6 133.10(9) . . ?
O10 Mo3 Mo6 90.10(8) 2_567 . ?
O18 Mo4 O12 105.77(16) . . ?
O18 Mo4 O4 102.59(15) . . ?
O12 Mo4 O4 94.78(13) . . ?
O18 Mo4 O21 96.76(16) . 2_567 ?
O12 Mo4 O21 86.02(13) . 2_567 ?
O4 Mo4 O21 159.61(13) . 2_567 ?
O18 Mo4 O9 97.44(15) . 2_567 ?
O12 Mo4 O9 156.05(13) . 2_567 ?
O4 Mo4 O9 85.73(12) . 2_567 ?
O21 Mo4 O9 85.44(12) 2_567 2_567 ?
O18 Mo4 O8 168.34(15) . 2_567 ?
O12 Mo4 O8 85.00(12) . 2_567 ?
O4 Mo4 O8 80.52(12) . 2_567 ?
O21 Mo4 O8 79.25(12) 2_567 2_567 ?
O9 Mo4 O8 71.43(11) 2_567 2_567 ?
O18 Mo4 Mo5 101.07(12) . . ?
O12 Mo4 Mo5 47.71(9) . . ?
O4 Mo4 Mo5 48.71(9) . . ?
O21 Mo4 Mo5 133.34(10) 2_567 . ?
O9 Mo4 Mo5 133.45(8) 2_567 . ?
O8 Mo4 Mo5 89.45(8) 2_567 . ?
O29 Mo5 O12 105.95(16) . . ?
O29 Mo5 O4 100.89(15) . . ?
O12 Mo5 O4 95.03(13) . . ?
O29 Mo5 O17 96.96(16) . 1_556 ?
O12 Mo5 O17 87.90(14) . 1_556 ?
O4 Mo5 O17 160.34(13) . 1_556 ?
O29 Mo5 O3 98.73(15) . . ?
O12 Mo5 O3 154.43(13) . . ?
O4 Mo5 O3 86.63(12) . . ?
O17 Mo5 O3 82.55(13) 1_556 . ?
O29 Mo5 O10 170.88(15) . 2_567 ?
O12 Mo5 O10 82.58(12) . 2_567 ?
O4 Mo5 O10 81.21(12) . 2_567 ?
O17 Mo5 O10 79.90(12) 1_556 2_567 ?
O3 Mo5 O10 72.44(11) . 2_567 ?
O29 Mo5 Mo4 99.92(13) . . ?
O12 Mo5 Mo4 47.95(9) . . ?
O4 Mo5 Mo4 48.73(9) . . ?
O17 Mo5 Mo4 135.55(10) 1_556 . ?
O3 Mo5 Mo4 134.04(9) . . ?
O10 Mo5 Mo4 88.16(8) 2_567 . ?
O31 Mo6 O11 106.51(16) . . ?
O31 Mo6 O2 102.01(16) . . ?
O11 Mo6 O2 94.50(13) . . ?
O31 Mo6 O25 96.81(17) . 2_567 ?
O11 Mo6 O25 85.61(14) . 2_567 ?
O2 Mo6 O25 160.30(14) . 2_567 ?
O31 Mo6 O13 100.39(16) . 2_567 ?
O11 Mo6 O13 151.93(13) . 2_567 ?
O2 Mo6 O13 87.52(13) . 2_567 ?
O25 Mo6 O13 83.38(13) 2_567 2_567 ?
O31 Mo6 O7 169.67(15) . 2_567 ?
O11 Mo6 O7 83.37(13) . 2_567 ?
O2 Mo6 O7 79.76(12) . 2_567 ?
O25 Mo6 O7 80.68(13) 2_567 2_567 ?
O13 Mo6 O7 69.41(11) 2_567 2_567 ?
O31 Mo6 Mo3 101.59(13) . . ?
O11 Mo6 Mo3 47.42(10) . . ?
O2 Mo6 Mo3 48.59(9) . . ?
O25 Mo6 Mo3 132.66(11) 2_567 . ?
O13 Mo6 Mo3 134.03(9) 2_567 . ?
O7 Mo6 Mo3 87.27(8) 2_567 . ?
O26 Sr1 O6W 80.37(15) . . ?
O26 Sr1 O30 84.93(12) . . ?
O6W Sr1 O30 127.54(15) . . ?
O26 Sr1 O7W 154.31(17) . . ?
O6W Sr1 O7W 75.9(2) . . ?
O30 Sr1 O7W 117.43(16) . . ?
O26 Sr1 O15 83.08(11) . . ?
O6W Sr1 O15 155.36(14) . . ?
O30 Sr1 O15 68.46(11) . . ?
O7W Sr1 O15 115.73(17) . . ?
O26 Sr1 O5 96.63(11) . . ?
O6W Sr1 O5 82.59(14) . . ?
O30 Sr1 O5 149.37(11) . . ?
O7W Sr1 O5 70.91(14) . . ?
O15 Sr1 O5 81.32(10) . . ?
O26 Sr1 O27 101.91(11) . . ?
O6W Sr1 O27 78.11(14) . . ?
O30 Sr1 O27 56.22(11) . . ?
O7W Sr1 O27 82.73(14) . . ?
O15 Sr1 O27 123.41(10) . . ?
O5 Sr1 O27 150.44(10) . . ?
O26 Sr1 H6C 71.2 . . ?
O6W Sr1 H6C 15.4 . . ?
O30 Sr1 H6C 135.8 . . ?
O7W Sr1 H6C 83.5 . . ?
O15 Sr1 H6C 140.0 . . ?
O5 Sr1 H6C 72.1 . . ?
O27 Sr1 H6C 92.3 . . ?
O2 Cd1 O2 180.000(1) . 2_567 ?
O2 Cd1 O4 96.14(11) . . ?
O2 Cd1 O4 83.86(11) 2_567 . ?
O2 Cd1 O4 83.86(11) . 2_567 ?
O2 Cd1 O4 96.14(11) 2_567 2_567 ?
O4 Cd1 O4 180.000(1) . 2_567 ?
O2 Cd1 O1 81.05(11) . . ?
O2 Cd1 O1 98.95(11) 2_567 . ?
O4 Cd1 O1 83.66(11) . . ?
O4 Cd1 O1 96.34(11) 2_567 . ?
O2 Cd1 O1 98.95(11) . 2_567 ?
O2 Cd1 O1 81.05(11) 2_567 2_567 ?
O4 Cd1 O1 96.34(11) . 2_567 ?
O4 Cd1 O1 83.66(11) 2_567 2_567 ?
O1 Cd1 O1 180.000(1) . 2_567 ?
O15 Cd2 O15 180.000(1) . 2_566 ?
O15 Cd2 O5W 93.79(13) . . ?
O15 Cd2 O5W 86.21(13) 2_566 . ?
O15 Cd2 O5W 86.21(13) . 2_566 ?
O15 Cd2 O5W 93.79(13) 2_566 2_566 ?
O5W Cd2 O5W 180.00(15) . 2_566 ?
O15 Cd2 O30 75.95(12) . . ?
O15 Cd2 O30 104.05(12) 2_566 . ?
O5W Cd2 O30 91.27(14) . . ?
O5W Cd2 O30 88.73(14) 2_566 . ?
O15 Cd2 O30 104.05(12) . 2_566 ?
O15 Cd2 O30 75.95(12) 2_566 2_566 ?
O5W Cd2 O30 88.73(14) . 2_566 ?
O5W Cd2 O30 91.27(14) 2_566 2_566 ?
O30 Cd2 O30 180.0 . 2_566 ?
O15 Cd2 Sr1 140.27(8) . 2_566 ?
O15 Cd2 Sr1 39.73(8) 2_566 2_566 ?
O5W Cd2 Sr1 78.84(10) . 2_566 ?
O5W Cd2 Sr1 101.16(10) 2_566 2_566 ?
O30 Cd2 Sr1 142.36(9) . 2_566 ?
O30 Cd2 Sr1 37.64(9) 2_566 2_566 ?
O30 P1 O17 112.6(2) . . ?
O30 P1 O27 105.5(2) . . ?
O17 P1 O27 109.1(2) . . ?
O30 P1 O14 111.8(2) . . ?
O17 P1 O14 109.62(19) . . ?
O27 P1 O14 108.0(2) . . ?
O26 P2 O21 112.4(2) . . ?
O26 P2 O6 111.8(2) . . ?
O21 P2 O6 111.68(19) . . ?
O26 P2 O23 110.1(2) . . ?
O21 P2 O23 107.4(2) . . ?
O6 P2 O23 102.9(2) . . ?
O15 P3 O10 113.48(18) . . ?
O15 P3 O8 110.99(18) . . ?
O10 P3 O8 108.55(18) . . ?
O15 P3 O7 106.96(18) . . ?
O10 P3 O7 108.45(17) . . ?
O8 P3 O7 108.26(17) . . ?
O28 P4 O25 112.1(2) . . ?
O28 P4 O20 109.1(2) . . ?
O25 P4 O20 112.1(2) . . ?
O28 P4 O16 104.6(2) . . ?
O25 P4 O16 109.5(2) . . ?
O20 P4 O16 109.2(2) . . ?
Mo1 O1 Mo2 83.21(12) . . ?
Mo1 O1 Cd1 130.85(15) . . ?
Mo2 O1 Cd1 132.60(15) . . ?
Mo6 O2 Mo3 82.85(12) . . ?
Mo6 O2 Cd1 131.31(15) . . ?
Mo3 O2 Cd1 133.47(15) . . ?
Mo5 O3 Mo3 113.67(14) . . ?
Mo5 O4 Mo4 82.56(11) . . ?
Mo5 O4 Cd1 133.45(15) . . ?
Mo4 O4 Cd1 134.14(15) . . ?
Mo2 O5 Mo1 84.50(12) . . ?
Mo2 O5 Sr1 121.99(14) . . ?
Mo1 O5 Sr1 138.41(15) . . ?
P2 O6 Mo2 132.8(2) . . ?
P3 O7 Mo1 125.55(17) . . ?
P3 O7 Mo6 127.51(17) . 2_567 ?
Mo1 O7 Mo6 104.15(12) . 2_567 ?
P3 O8 Mo4 126.54(17) . 2_567 ?
P3 O8 Mo2 125.43(17) . . ?
Mo4 O8 Mo2 102.04(12) 2_567 . ?
Mo2 O9 Mo4 114.00(14) . 2_567 ?
P3 O10 Mo3 124.35(18) . 2_567 ?
P3 O10 Mo5 126.34(17) . 2_567 ?
Mo3 O10 Mo5 100.46(12) 2_567 2_567 ?
Mo3 O11 Mo6 84.84(12) . . ?
Mo5 O12 Mo4 84.33(12) . . ?
Mo1 O13 Mo6 114.70(14) . 2_567 ?
P1 O14 Mo3 134.3(2) . 1_554 ?
P3 O15 Cd2 130.30(19) . . ?
P3 O15 Sr1 115.28(17) . . ?
Cd2 O15 Sr1 106.13(12) . . ?
P4 O16 H16A 109.5 . . ?
P1 O17 Mo5 135.5(2) . 1_554 ?
P4 O20 Mo1 132.1(2) . . ?
P2 O21 Mo4 133.2(2) . 2_567 ?
P2 O23 H23A 119.8 . . ?
P4 O25 Mo6 132.8(2) . 2_567 ?
P2 O26 Sr1 121.4(2) . . ?
P1 O27 Sr1 93.31(16) . . ?
P1 O30 Cd2 148.3(2) . . ?
P1 O30 Sr1 104.85(18) . . ?
Cd2 O30 Sr1 106.80(13) . . ?
C5 N1 C6 122.9(6) . . ?
C5 N1 H1A 118.5 . . ?
C6 N1 H1A 118.5 . . ?
C10 N2 C9 122.7(6) . . ?
C10 N2 H2A 118.7 . . ?
C9 N2 H2A 118.7 . . ?
C8 C1 C7 117.3(5) . . ?
C8 C1 C2 120.6(5) . . ?
C7 C1 C2 122.1(5) . . ?
C3 C2 C4 119.2(6) . . ?
C3 C2 C1 121.4(5) . . ?
C4 C2 C1 119.4(5) . . ?
C6 C3 C2 119.6(7) . . ?
C6 C3 H3 120.2 . . ?
C2 C3 H3 120.2 . . ?
C5 C4 C2 118.7(7) . . ?
C5 C4 H4 120.7 . . ?
C2 C4 H4 120.7 . . ?
N1 C5 C4 120.8(7) . . ?
N1 C5 H5 119.6 . . ?
C4 C5 H5 119.6 . . ?
N1 C6 C3 118.8(7) . . ?
N1 C6 H6 120.6 . . ?
C3 C6 H6 120.6 . . ?
C10 C7 C1 120.4(6) . . ?
C10 C7 H7 119.8 . . ?
C1 C7 H7 119.8 . . ?
C9 C8 C1 120.6(6) . . ?
C9 C8 H8 119.7 . . ?
C1 C8 H8 119.7 . . ?
N2 C9 C8 119.4(7) . . ?
N2 C9 H9 120.3 . . ?
C8 C9 H9 120.3 . . ?
N2 C10 C7 119.4(6) . . ?
N2 C10 H10 120.3 . . ?
C7 C10 H10 120.3 . . ?
H1WA O1W H1WB 120.0 . . ?
H2WA O2W H2WB 120.0 . . ?
H3WA O3W H3WB 120.0 . . ?
H4WA O4W H4WB 120.0 . . ?
Cd2 O5W H5C 108.4 . . ?
Cd2 O5W H5D 125.6 . . ?
H5C O5W H5D 107.7 . . ?
Sr1 O6W H6C 115.2 . . ?
Sr1 O6W H6D 135.4 . . ?
H6C O6W H6D 107.7 . . ?

loop_
_geom_bond_atom_site_label_1
_geom_bond_atom_site_label_2
_geom_bond_distance
_geom_bond_site_symmetry_2
_geom_bond_publ_flag
Mo1 O19 1.676(3) . ?
Mo1 O5 1.951(3) . ?
Mo1 O1 1.968(3) . ?
Mo1 O20 2.073(3) . ?
Mo1 O13 2.121(3) . ?
Mo1 O7 2.251(3) . ?
Mo1 Mo2 2.6160(6) . ?
Mo2 O22 1.672(3) . ?
Mo2 O5 1.940(3) . ?
Mo2 O1 1.972(3) . ?
Mo2 O6 2.060(3) . ?
Mo2 O9 2.116(3) . ?
Mo2 O8 2.319(3) . ?
Mo3 O24 1.677(3) . ?
Mo3 O11 1.927(3) . ?
Mo3 O2 1.970(3) . ?
Mo3 O14 2.066(3) 1_556 ?
Mo3 O3 2.136(3) . ?
Mo3 O10 2.301(3) 2_567 ?
Mo3 Mo6 2.6060(6) . ?
Mo4 O18 1.678(3) . ?
Mo4 O12 1.940(3) . ?
Mo4 O4 1.970(3) . ?
Mo4 O21 2.052(3) 2_567 ?
Mo4 O9 2.148(3) 2_567 ?
Mo4 O8 2.281(3) 2_567 ?
Mo4 Mo5 2.5994(6) . ?
Mo5 O29 1.678(3) . ?
Mo5 O12 1.932(3) . ?
Mo5 O4 1.970(3) . ?
Mo5 O17 2.034(3) 1_556 ?
Mo5 O3 2.111(3) . ?
Mo5 O10 2.324(3) 2_567 ?
Mo6 O31 1.671(4) . ?
Mo6 O11 1.937(3) . ?
Mo6 O2 1.969(3) . ?
Mo6 O25 2.056(3) 2_567 ?
Mo6 O13 2.125(3) 2_567 ?
Mo6 O7 2.282(3) 2_567 ?
Sr1 O26 2.402(4) . ?
Sr1 O6W 2.427(5) . ?
Sr1 O30 2.449(4) . ?
Sr1 O7W 2.497(7) . ?
Sr1 O15 2.555(3) . ?
Sr1 O5 2.629(3) . ?
Sr1 O27 2.707(3) . ?
Sr1 H6C 2.8932 . ?
Cd1 O2 2.268(3) . ?
Cd1 O2 2.268(3) 2_567 ?
Cd1 O4 2.277(3) . ?
Cd1 O4 2.277(3) 2_567 ?
Cd1 O1 2.293(3) . ?
Cd1 O1 2.293(3) 2_567 ?
Cd2 O15 2.243(3) . ?
Cd2 O15 2.243(3) 2_566 ?
Cd2 O5W 2.284(4) . ?
Cd2 O5W 2.284(4) 2_566 ?
Cd2 O30 2.333(3) . ?
Cd2 O30 2.333(3) 2_566 ?
Cd2 Sr1 3.8398(5) 2_566 ?
P1 O30 1.518(3) . ?
P1 O17 1.539(4) . ?
P1 O27 1.547(3) . ?
P1 O14 1.550(3) . ?
P2 O26 1.513(4) . ?
P2 O21 1.532(4) . ?
P2 O6 1.534(3) . ?
P2 O23 1.569(3) . ?
P3 O15 1.517(3) . ?
P3 O10 1.539(3) . ?
P3 O8 1.546(3) . ?
P3 O7 1.546(3) . ?
P4 O28 1.519(4) . ?
P4 O25 1.522(4) . ?
P4 O20 1.530(4) . ?
P4 O16 1.579(4) . ?
O7 Mo6 2.282(3) 2_567 ?
O8 Mo4 2.281(3) 2_567 ?
O9 Mo4 2.148(3) 2_567 ?
O10 Mo3 2.301(3) 2_567 ?
O10 Mo5 2.324(3) 2_567 ?
O13 Mo6 2.125(3) 2_567 ?
O14 Mo3 2.066(3) 1_554 ?
O16 H16A 0.8200 . ?
O17 Mo5 2.034(3) 1_554 ?
O21 Mo4 2.052(3) 2_567 ?
O23 H23A 0.8499 . ?
O25 Mo6 2.056(3) 2_567 ?
N1 C5 1.320(10) . ?
N1 C6 1.339(10) . ?
N1 H1A 0.8600 . ?
N2 C10 1.323(9) . ?
N2 C9 1.325(10) . ?
N2 H2A 0.8600 . ?
C1 C8 1.372(8) . ?
C1 C7 1.391(8) . ?
C1 C2 1.488(8) . ?
C2 C3 1.388(8) . ?
C2 C4 1.389(8) . ?
C3 C6 1.379(9) . ?
C3 H3 0.9300 . ?
C4 C5 1.366(9) . ?
C4 H4 0.9300 . ?
C5 H5 0.9300 . ?
C6 H6 0.9300 . ?
C7 C10 1.361(9) . ?
C7 H7 0.9300 . ?
C8 C9 1.365(10) . ?
C8 H8 0.9300 . ?
C9 H9 0.9300 . ?
C10 H10 0.9300 . ?
O1W H1WA 0.8500 . ?
O1W H1WB 0.8500 . ?
O2W H2WA 0.8500 . ?
O2W H2WB 0.8500 . ?
O3W H3WA 0.8500 . ?
O3W H3WB 0.8499 . ?
O4W H4WA 0.8499 . ?
O4W H4WB 0.8500 . ?
O5W H5C 0.8499 . ?
O5W H5D 0.8501 . ?
O6W H6C 0.8500 . ?
O6W H6D 0.8500 . ?

loop_
_geom_hbond_atom_site_label_D
_geom_hbond_atom_site_label_H
_geom_hbond_atom_site_label_A
_geom_hbond_distance_DH
_geom_hbond_distance_HA
_geom_hbond_distance_DA
_geom_hbond_angle_DHA
_geom_hbond_site_symmetry_A
O16 H16A O15 0.82 1.99 2.787(5) 162.5 .
O16 H16A O7 0.82 2.43 3.032(5) 130.6 .
N2 H2A O14 0.86 2.11 2.870(7) 147.7 .
N2 H2A O3W 0.86 2.60 3.063(13) 115.1 .
O6W H6C O6 0.85 2.53 3.108(6) 126.3 .
N1 H1A O23 0.86 2.42 2.990(7) 124.6 2_777
N1 H1A O1W 0.86 2.50 3.108(8) 128.6 1_665
O1W H1WA O9 0.85 2.22 2.835(5) 129.8 2_667
O1W H1WB O23 0.85 2.14 2.667(6) 120.0 1_545
O2W H2WB O3W 0.85 2.43 3.074(13) 132.8 2_676
O3W H3WB O4W 0.85 1.65 2.45(3) 155.3 1_565
O4W H4WA O2W 0.85 2.19 3.01(3) 162.5 1_545
O5W H5C O12 0.85 1.93 2.768(5) 167.6 1_554
O5W H5D O26 0.85 2.13 2.809(5) 136.2 2_566
O5W H5D O3W 0.85 2.65 3.296(13) 133.8 2_566
O6W H6C O19 0.85 2.34 2.939(6) 128.0 2_667
O6W H6D O3 0.85 2.39 3.137(6) 146.5 2_667
O6W H6D O29 0.85 2.41 3.017(6) 129.2 2_667
